data_7251234
loop_
_publ_author_name
'Zhao, Tian-Yi'
'Gao, Qian'
'Gao, Shu-Man'
'Chen, Zhen'
'Zhang, Wen-Jing'
'Fan, Wen-Jie'
'Liu, Hailong'
'Guo, Chunsheng'
'Zhang, Dong-Mei'
'Zhang, Xia'

_publ_section_title
;
 Synthesis, Structures and Cr 2 O 7 2-Fluorescent Sensing Properties of
 Novel Zn(&#x2161;)/Cd(&#x2161;) Metal-Organic Frameworks with Diverse
 N/O-Donor Ligands
;
_journal_name_full CrystEngComm
_journal_paper_doi 10.1039/D5CE00896D
_journal_year 2025
_chemical_formula_moiety '0.25(C224 H176 N40 O64 Zn12)'
_chemical_formula_sum 'C56 H44 N10 O16 Zn3'
_chemical_formula_weight 1309.12
_space_group_crystal_system monoclinic
_space_group_IT_number 15
_space_group_name_Hall '-C 2yc'
_space_group_name_H-M_alt 'C 1 2/c 1'
_atom_sites_solution_hydrogens mixed
_audit_creation_date 2022-01-17
_audit_creation_method
;
Olex2 1.2
(compiled 2018.05.29 svn.r3508 for OlexSys, GUI svn.r5506)
;
_audit_update_record
;
2022-02-21 deposited with the CCDC.	2025-10-30 downloaded from the CCDC.
;
_cell_angle_alpha 90
_cell_angle_beta 116.089(3)
_cell_angle_gamma 90
_cell_formula_units_Z 4
_cell_length_a 29.269(3)
_cell_length_b 9.8306(10)
_cell_length_c 22.037(2)
_cell_measurement_reflns_used 9682
_cell_measurement_temperature 170
_cell_measurement_theta_max 26.316
_cell_measurement_theta_min 2.212
_cell_volume 5694.7(10)
_computing_cell_refinement 'SAINT V8.40A (?, 2016)'
_computing_data_reduction 'SAINT V8.40A (?, 2016)'
_computing_molecular_graphics 'Olex2 (Dolomanov et al., 2009)'
_computing_publication_material 'Olex2 (Dolomanov et al., 2009)'
_computing_structure_refinement 'ShelXL (Sheldrick, 2015)'
_computing_structure_solution 'SHELXT 2018/2 (Sheldrick, 2018)'
_diffrn_ambient_temperature 170.0
_diffrn_measured_fraction_theta_full 0.998
_diffrn_measured_fraction_theta_max 0.990
_diffrn_measurement_device_type 'Bruker D8 VENTURE'
_diffrn_measurement_method '\f and \w scans'
_diffrn_radiation_type MoK\a
_diffrn_radiation_wavelength 0.71073
_diffrn_reflns_av_R_equivalents 0.0513
_diffrn_reflns_av_unetI/netI 0.0370
_diffrn_reflns_Laue_measured_fraction_full 0.998
_diffrn_reflns_Laue_measured_fraction_max 0.990
_diffrn_reflns_limit_h_max 36
_diffrn_reflns_limit_h_min -36
_diffrn_reflns_limit_k_max 12
_diffrn_reflns_limit_k_min -12
_diffrn_reflns_limit_l_max 27
_diffrn_reflns_limit_l_min -27
_diffrn_reflns_number 31745
_diffrn_reflns_point_group_measured_fraction_full 0.998
_diffrn_reflns_point_group_measured_fraction_max 0.990
_diffrn_reflns_theta_full 25.242
_diffrn_reflns_theta_max 26.517
_diffrn_reflns_theta_min 1.957
_diffrn_standards_number 0
_exptl_absorpt_coefficient_mu 1.332
_exptl_absorpt_correction_T_max 0.7454
_exptl_absorpt_correction_T_min 0.6561
_exptl_absorpt_correction_type multi-scan
_exptl_absorpt_process_details
'SADABS-2016/2 (Bruker,2016/2) was used for absorption correction. wR2(int) was 0.0705 before and 0.0508 after correction. The Ratio of minimum to maximum transmission is 0.8802. The \l/2 correction factor is Not present.'
_exptl_crystal_colour colourless
_exptl_crystal_colour_primary colourless
_exptl_crystal_density_diffrn 1.527
_exptl_crystal_description block
_exptl_crystal_F_000 2672
_exptl_crystal_size_max 0.15
_exptl_crystal_size_mid 0.06
_exptl_crystal_size_min 0.04
_platon_squeeze_details
;
TITL 0117gq_0m_a.res in C2/c
CELL   29.2690    9.8306   22.0370     90.00    116.09     90.00
SPGR C2/c
# Solvent Accessible Volume =       666
# Electrons Found in S.A.V. =       106
# Note: Atoms in Void are Labelled as Cxxx and Qxxx for all Others
C101 0.214 0.252 0.417 !       2.66 eA-3
C102 0.500 0.063 0.246 !       2.65 eA-3
C103 0.021 0.496 0.301 !       2.37 eA-3
Q104 0.971 0.307 0.182 !       2.10 eA-3
C105 0.079 0.311 0.840 !       1.94 eA-3
Q106 0.337 0.432 0.935 !       1.73 eA-3
Q107 0.541 0.406 0.837 !       1.38 eA-3
Q108 0.058 0.216 0.370 !       1.22 eA-3
Q109 0.290 0.311 0.339 !       1.07 eA-3
Q110 0.695 0.369 0.125 !       0.97 eA-3
Q111 0.804 0.382 0.305 !       0.72 eA-3
Q112 0.731 0.410 0.139 !       0.71 eA-3
Q113 0.132 0.034 0.482 !       0.70 eA-3
Q114 0.681 0.435 0.439 !       0.69 eA-3
Q115 0.812 0.470 0.075 !       0.66 eA-3
Q116 0.905 0.409 0.100 !       0.61 eA-3
Q117 0.500 0.354 0.350 !       0.60 eA-3
Q118 0.792 0.034 0.393 !       0.59 eA-3
Q119 0.061 0.350 0.205 !       0.57 eA-3
Q120 0.264 0.307 0.723 !       0.57 eA-3
Q121 0.854 0.195 0.359 !       0.56 eA-3
Q122 0.172 0.437 0.253 !       0.55 eA-3
Q123 0.335 0.281 0.995 !       0.54 eA-3
Q124 0.653 0.347 0.220 !       0.54 eA-3
Q125 0.641 0.368 0.011 !       0.53 eA-3
Q126 0.311 0.439 0.419 !       0.52 eA-3
Q127 0.618 0.497 0.289 !       0.52 eA-3
Q128 0.149 0.226 0.116 !       0.52 eA-3
Q129 0.613 0.033 0.282 !       0.51 eA-3
;
_refine_diff_density_max 1.882
_refine_diff_density_min -0.824
_refine_diff_density_rms 0.097
_refine_ls_extinction_method none
_refine_ls_goodness_of_fit_ref 1.040
_refine_ls_hydrogen_treatment constr
_refine_ls_matrix_type full
_refine_ls_number_parameters 385
_refine_ls_number_reflns 5863
_refine_ls_number_restraints 0
_refine_ls_restrained_S_all 1.040
_refine_ls_R_factor_all 0.0882
_refine_ls_R_factor_gt 0.0653
_refine_ls_shift/su_max 0.001
_refine_ls_shift/su_mean 0.000
_refine_ls_structure_factor_coef Fsqd
_refine_ls_weighting_details 'w=1/[\s^2^(Fo^2^)+(0.0795P)^2^+36.1588P] where P=(Fo^2^+2Fc^2^)/3'
_refine_ls_weighting_scheme calc
_refine_ls_wR_factor_gt 0.1617
_refine_ls_wR_factor_ref 0.1807
_reflns_Friedel_coverage 0.000
_reflns_number_gt 4433
_reflns_number_total 5863
_reflns_threshold_expression 'I > 2\s(I)'
_cod_data_source_file d5ce00896d2.cif
_cod_data_source_block 0117gq_0m_sq
_cod_database_code 7251234
_shelx_shelxl_version_number 2018/3
_shelx_space_group_comment
;
The symmetry employed for this shelxl refinement is uniquely defined
by the following loop, which should always be used as a source of
symmetry information in preference to the above space-group names.
They are only intended as comments.
;
_shelx_estimated_absorpt_t_max 0.949
_shelx_estimated_absorpt_t_min 0.825
_olex2_refinement_description
;
1. Fixed Uiso
 At 1.2 times of:
  All C(H) groups, All C(H,H) groups
 At 1.5 times of:
  All O(H,H) groups
2.a Rotating group:
 O8(H8A,H8B)
2.b Secondary CH2 refined with riding coordinates:
 C18(H18A,H18B), C25(H25A,H25B)
2.c Aromatic/amide H refined with riding coordinates:
 C3(H3), C9(H9), C12(H12), C28(H28), C5(H5), C7(H7), C26(H26), C17(H17),
 C15(H15), C11(H11), C20(H20), C27(H27), C16(H16), C21(H21), C23(H23), C24(H24)
;
_platon_squeeze_void_probe_radius 1.20
_olex2_submission_special_instructions 'No special instructions were received'

loop_
_space_group_symop_operation_xyz
'x, y, z'
'-x, y, -z+1/2'
'x+1/2, y+1/2, z'
'-x+1/2, y+1/2, -z+1/2'
'-x, -y, -z'
'x, -y, z-1/2'
'-x+1/2, -y+1/2, -z'
'x+1/2, -y+1/2, z-1/2'

loop_
_atom_site_label
_atom_site_type_symbol
_atom_site_fract_x
_atom_site_fract_y
_atom_site_fract_z
_atom_site_U_iso_or_equiv
_atom_site_adp_type
_atom_site_occupancy
_atom_site_site_symmetry_order
_atom_site_calc_flag
_atom_site_refinement_flags_posn
_atom_site_refinement_flags_adp
_atom_site_refinement_flags_occupancy
_atom_site_disorder_assembly
_atom_site_disorder_group
Zn2 Zn 0.500000 0.44519(8) 0.750000 0.0398(2) Uani 1 2 d S T P . .
Zn1 Zn 0.26437(2) 1.09082(6) 0.18527(3) 0.04069(19) Uani 1 1 d . . . . .
O1 O 0.23823(12) 0.2038(4) -0.18389(17) 0.0449(8) Uani 1 1 d . . . . .
O8 O 0.23721(14) 1.1186(4) 0.25803(18) 0.0516(9) Uani 1 1 d . . . . .
H8A H 0.203824 1.135313 0.238464 0.077 Uiso 1 1 d GR . . . .
H8B H 0.250336 1.193978 0.281985 0.077 Uiso 1 1 d GR . . . .
O2 O 0.21979(15) 0.0129(4) -0.14567(19) 0.0515(9) Uani 1 1 d . . . . .
N5 N 0.20679(15) 0.3569(4) -0.1103(2) 0.0401(9) Uani 1 1 d . . . . .
N4 N 0.54462(15) 0.5545(5) 0.7204(2) 0.0489(10) Uani 1 1 d . . . . .
N1 N 0.33015(15) 0.9948(5) 0.2470(2) 0.0581(13) Uani 1 1 d . . . . .
O5 O 0.04346(17) 0.8039(6) -0.1781(2) 0.0789(14) Uani 1 1 d . . . . .
O7 O 0.1977(2) 1.0272(6) 0.1038(2) 0.0899(17) Uani 1 1 d . . . . .
N2 N 0.37420(18) 0.8286(5) 0.3128(3) 0.0622(13) Uani 1 1 d . . . . .
O3 O 0.1575(2) 0.4608(4) 0.0077(2) 0.0867(17) Uani 1 1 d . . . . .
O4 O 0.07011(18) 1.0021(5) -0.1285(2) 0.0787(13) Uani 1 1 d . . . . .
C13 C 0.20507(19) 0.2215(5) -0.1040(2) 0.0406(11) Uani 1 1 d . . . . .
C14 C 0.22282(18) 0.1382(5) -0.1468(2) 0.0411(11) Uani 1 1 d . . . . .
C2 C 0.16752(18) 0.8190(5) 0.0483(2) 0.0418(11) Uani 1 1 d . . . . .
N3 N 0.56908(19) 0.6955(7) 0.6629(3) 0.0777(18) Uani 1 1 d . . . . .
C3 C 0.1766(2) 0.6806(6) 0.0530(2) 0.0507(14) Uani 1 1 d . . . . .
H3 H 0.201122 0.641951 0.093885 0.061 Uiso 1 1 calc R . . . .
C9 C 0.1914(2) 0.4381(5) -0.0744(2) 0.0451(12) Uani 1 1 d . . . . .
H9 H 0.193096 0.533970 -0.078336 0.054 Uiso 1 1 calc R . . . .
C12 C 0.1880(2) 0.1627(5) -0.0610(3) 0.0544(14) Uani 1 1 d . . . . .
H12 H 0.187680 0.066550 -0.056811 0.065 Uiso 1 1 calc R . . . .
C28 C 0.5295(2) 0.6383(7) 0.6689(3) 0.0606(16) Uani 1 1 d . . . . .
H28 H 0.494900 0.656403 0.639470 0.073 Uiso 1 1 calc R . . . .
C5 C 0.1138(2) 0.6554(7) -0.0624(3) 0.0601(16) Uani 1 1 d . . . . .
H5 H 0.094742 0.598708 -0.100095 0.072 Uiso 1 1 calc R . . . .
C7 C 0.1332(2) 0.8749(6) -0.0113(3) 0.0499(13) Uani 1 1 d . . . . .
H7 H 0.127974 0.970507 -0.014372 0.060 Uiso 1 1 calc R . . . .
C6 C 0.1063(2) 0.7956(7) -0.0664(3) 0.0578(16) Uani 1 1 d . . . . .
C4 C 0.1498(2) 0.5998(5) -0.0020(3) 0.0521(13) Uani 1 1 d . . . . .
C19 C 0.4348(2) 0.7411(6) 0.4248(3) 0.0566(14) Uani 1 1 d . . . . .
C26 C 0.5973(2) 0.5583(7) 0.7484(3) 0.0600(15) Uani 1 1 d . . . . .
H26 H 0.619325 0.507792 0.786970 0.072 Uiso 1 1 calc R . . . .
C1 C 0.2005(3) 0.9050(7) 0.1105(4) 0.0675(18) Uani 1 1 d . . . . .
C10 C 0.1730(3) 0.3842(6) -0.0314(3) 0.0560(14) Uani 1 1 d . . . . .
C17 C 0.3322(2) 0.9022(6) 0.2915(3) 0.0597(16) Uani 1 1 d . . . . .
H17 H 0.306507 0.889937 0.306368 0.072 Uiso 1 1 calc R . . . .
C15 C 0.3746(2) 0.9773(8) 0.2399(3) 0.072(2) Uani 1 1 d . . . . .
H15 H 0.384443 1.029476 0.211376 0.086 Uiso 1 1 calc R . . . .
C11 C 0.1715(3) 0.2451(6) -0.0242(3) 0.0651(17) Uani 1 1 d . . . . .
H11 H 0.159273 0.207077 0.005508 0.078 Uiso 1 1 calc R . . . .
C20 C 0.4357(2) 0.8426(7) 0.4676(4) 0.0684(18) Uani 1 1 d . . . . .
H20 H 0.406954 0.900361 0.455593 0.082 Uiso 1 1 calc R . . . .
C27 C 0.6127(2) 0.6432(8) 0.7134(3) 0.0732(19) Uani 1 1 d . . . . .
H27 H 0.646726 0.662976 0.721901 0.088 Uiso 1 1 calc R . . . .
C22 C 0.5204(2) 0.7810(10) 0.5468(4) 0.086(3) Uani 1 1 d . . . . .
C8 C 0.0679(3) 0.8791(7) -0.1332(4) 0.072(2) Uani 1 1 d . . . . .
C16 C 0.4015(2) 0.8741(8) 0.2802(3) 0.074(2) Uani 1 1 d . . . . .
H16 H 0.433283 0.839905 0.284962 0.089 Uiso 1 1 calc R . . . .
C18 C 0.3878(3) 0.7140(7) 0.3605(3) 0.080(2) Uani 1 1 d . . . . .
H18A H 0.393310 0.631876 0.338552 0.096 Uiso 1 1 calc R . . . .
H18B H 0.359019 0.695065 0.371478 0.096 Uiso 1 1 calc R . . . .
C21 C 0.4787(3) 0.8620(8) 0.5290(4) 0.088(2) Uani 1 1 d . . . . .
H21 H 0.478836 0.932265 0.558708 0.106 Uiso 1 1 calc R . . . .
O6 O 0.2278(3) 0.8535(8) 0.1632(3) 0.163(4) Uani 1 1 d . . . . .
C23 C 0.4773(3) 0.6625(11) 0.4438(4) 0.104(3) Uani 1 1 d . . . . .
H23 H 0.477738 0.592011 0.414590 0.125 Uiso 1 1 calc R . . . .
C24 C 0.5194(3) 0.6827(13) 0.5039(4) 0.114(4) Uani 1 1 d . . . . .
H24 H 0.548357 0.626163 0.515443 0.137 Uiso 1 1 calc R . . . .
C25 C 0.5665(3) 0.8012(11) 0.6136(4) 0.127(4) Uani 1 1 d . . . . .
H25A H 0.597689 0.797222 0.606642 0.152 Uiso 1 1 calc R . . . .
H25B H 0.564941 0.892251 0.631823 0.152 Uiso 1 1 calc R . . . .

loop_
_atom_site_aniso_label
_atom_site_aniso_U_11
_atom_site_aniso_U_22
_atom_site_aniso_U_33
_atom_site_aniso_U_23
_atom_site_aniso_U_13
_atom_site_aniso_U_12
Zn2 0.0373(4) 0.0417(4) 0.0277(4) 0.000 0.0026(3) 0.000
Zn1 0.0296(3) 0.0497(3) 0.0382(3) 0.0075(2) 0.0107(2) 0.0013(2)
O1 0.0442(19) 0.050(2) 0.049(2) 0.0041(16) 0.0287(17) 0.0086(15)
O8 0.051(2) 0.065(2) 0.0398(19) 0.0036(17) 0.0213(17) -0.0097(18)
O2 0.074(2) 0.0393(19) 0.055(2) 0.0048(16) 0.041(2) 0.0148(17)
N5 0.046(2) 0.038(2) 0.039(2) 0.0042(17) 0.0208(18) 0.0077(17)
N4 0.037(2) 0.060(3) 0.037(2) 0.004(2) 0.0052(18) -0.0049(19)
N1 0.034(2) 0.074(3) 0.066(3) 0.036(3) 0.022(2) 0.007(2)
O5 0.058(3) 0.106(4) 0.060(3) -0.012(3) 0.014(2) 0.013(3)
O7 0.136(5) 0.090(4) 0.067(3) -0.013(3) 0.066(3) -0.045(3)
N2 0.048(3) 0.069(3) 0.059(3) 0.032(3) 0.013(2) 0.007(2)
O3 0.182(5) 0.042(2) 0.079(3) 0.000(2) 0.098(4) 0.022(3)
O4 0.077(3) 0.086(3) 0.056(3) 0.011(2) 0.013(2) 0.024(3)
C13 0.048(3) 0.040(2) 0.038(2) 0.003(2) 0.022(2) 0.009(2)
C14 0.042(3) 0.044(3) 0.039(3) 0.004(2) 0.019(2) 0.012(2)
C2 0.045(3) 0.048(3) 0.035(2) 0.000(2) 0.020(2) 0.013(2)
N3 0.045(3) 0.112(5) 0.056(3) 0.028(3) 0.004(2) -0.025(3)
C3 0.063(3) 0.057(3) 0.026(2) 0.004(2) 0.013(2) 0.034(3)
C9 0.061(3) 0.035(2) 0.039(3) 0.001(2) 0.022(2) 0.008(2)
C12 0.089(4) 0.036(3) 0.053(3) -0.003(2) 0.044(3) 0.002(3)
C28 0.034(3) 0.080(4) 0.049(3) 0.019(3) 0.002(2) -0.011(3)
C5 0.049(3) 0.099(5) 0.031(3) -0.021(3) 0.016(2) -0.005(3)
C7 0.055(3) 0.061(3) 0.045(3) 0.017(2) 0.033(3) 0.027(3)
C6 0.045(3) 0.093(5) 0.035(3) 0.016(3) 0.017(2) 0.036(3)
C4 0.079(4) 0.045(3) 0.039(3) -0.004(2) 0.033(3) 0.015(3)
C19 0.050(3) 0.062(4) 0.056(3) 0.026(3) 0.022(3) 0.014(3)
C26 0.038(3) 0.079(4) 0.045(3) 0.005(3) 0.002(2) -0.003(3)
C1 0.098(5) 0.061(4) 0.078(5) -0.019(3) 0.069(4) -0.007(3)
C10 0.090(4) 0.044(3) 0.048(3) -0.004(2) 0.043(3) 0.007(3)
C17 0.038(3) 0.079(4) 0.060(4) 0.031(3) 0.019(3) 0.004(3)
C15 0.036(3) 0.108(5) 0.072(4) 0.047(4) 0.024(3) 0.012(3)
C11 0.114(5) 0.045(3) 0.064(4) -0.001(3) 0.065(4) 0.003(3)
C20 0.048(3) 0.062(4) 0.087(5) 0.020(4) 0.021(3) 0.012(3)
C27 0.040(3) 0.104(5) 0.056(4) 0.009(4) 0.004(3) -0.016(3)
C22 0.039(3) 0.128(7) 0.073(5) 0.054(5) 0.009(3) -0.017(4)
C8 0.093(5) 0.061(4) 0.089(5) -0.035(4) 0.066(4) -0.020(4)
C16 0.043(3) 0.109(5) 0.069(4) 0.038(4) 0.023(3) 0.026(3)
C18 0.081(5) 0.066(4) 0.061(4) 0.027(3) 0.003(3) -0.003(3)
C21 0.092(6) 0.064(4) 0.083(5) 0.009(4) 0.015(4) -0.017(4)
O6 0.158(6) 0.160(6) 0.067(4) -0.062(4) -0.045(4) 0.088(5)
C23 0.102(6) 0.155(8) 0.061(5) 0.034(5) 0.043(4) 0.074(6)
C24 0.061(4) 0.223(12) 0.066(5) 0.062(6) 0.036(4) 0.071(6)
C25 0.069(5) 0.170(9) 0.096(6) 0.074(6) -0.004(4) -0.057(5)

loop_
_atom_type_symbol
_atom_type_description
_atom_type_scat_dispersion_real
_atom_type_scat_dispersion_imag
_atom_type_scat_source
C C 0.0033 0.0016 'International Tables Vol C Tables 4.2.6.8 and 6.1.1.4'
H H 0.0000 0.0000 'International Tables Vol C Tables 4.2.6.8 and 6.1.1.4'
N N 0.0061 0.0033 'International Tables Vol C Tables 4.2.6.8 and 6.1.1.4'
O O 0.0106 0.0060 'International Tables Vol C Tables 4.2.6.8 and 6.1.1.4'
Zn Zn 0.2839 1.4301 'International Tables Vol C Tables 4.2.6.8 and 6.1.1.4'

loop_
_geom_angle_atom_site_label_1
_geom_angle_atom_site_label_2
_geom_angle_atom_site_label_3
_geom_angle
_geom_angle_site_symmetry_1
_geom_angle_site_symmetry_3
_geom_angle_publ_flag
N4 Zn2 N4 115.3(3) 2_656 . ?
N4 Zn2 O5 112.26(18) . 4_545 ?
N4 Zn2 O5 109.82(18) . 3_546 ?
N4 Zn2 O5 109.83(18) 2_656 4_545 ?
N4 Zn2 O5 112.26(18) 2_656 3_546 ?
N4 Zn2 C8 97.72(18) 2_656 4_545 ?
N4 Zn2 C8 97.96(18) 2_656 3_546 ?
N4 Zn2 C8 97.96(18) . 4_545 ?
N4 Zn2 C8 97.72(18) . 3_546 ?
O5 Zn2 O5 95.7(3) 4_545 3_546 ?
O5 Zn2 C8 27.41(19) 3_546 3_546 ?
O5 Zn2 C8 123.1(2) 3_546 4_545 ?
O5 Zn2 C8 27.41(19) 4_545 4_545 ?
O5 Zn2 C8 123.1(2) 4_545 3_546 ?
C8 Zn2 C8 150.5(3) 4_545 3_546 ?
O1 Zn1 O8 81.78(14) 7_565 . ?
O1 Zn1 N5 77.38(14) 7_565 7_565 ?
O1 Zn1 N1 119.46(18) 7_565 . ?
O1 Zn1 O7 105.8(2) 7_565 . ?
O8 Zn1 N5 159.13(15) . 7_565 ?
N1 Zn1 O8 96.58(18) . . ?
N1 Zn1 N5 92.70(16) . 7_565 ?
N1 Zn1 O7 133.5(2) . . ?
O7 Zn1 O8 99.86(17) . . ?
O7 Zn1 N5 86.98(16) . 7_565 ?
C14 O1 Zn1 119.7(3) . 7_565 ?
C13 N5 Zn1 110.6(3) . 7_565 ?
C9 N5 Zn1 129.9(3) . 7_565 ?
C9 N5 C13 119.6(4) . . ?
C28 N4 Zn2 126.7(4) . . ?
C28 N4 C26 104.7(5) . . ?
C26 N4 Zn2 128.6(4) . . ?
C17 N1 Zn1 122.4(3) . . ?
C17 N1 C15 105.1(5) . . ?
C15 N1 Zn1 129.8(4) . . ?
C8 O5 Zn2 99.3(5) . 3_454 ?
C1 O7 Zn1 101.9(6) . . ?
C17 N2 C16 107.6(5) . . ?
C17 N2 C18 126.2(6) . . ?
C16 N2 C18 126.2(6) . . ?
C10 O3 C4 121.5(4) . . ?
N5 C13 C14 115.8(4) . . ?
N5 C13 C12 122.0(4) . . ?
C12 C13 C14 122.2(4) . . ?
O1 C14 C13 116.5(4) . . ?
O2 C14 O1 124.7(4) . . ?
O2 C14 C13 118.8(4) . . ?
C3 C2 C1 116.7(5) . . ?
C7 C2 C3 120.2(5) . . ?
C7 C2 C1 122.9(5) . . ?
C28 N3 C27 107.2(5) . . ?
C28 N3 C25 126.7(5) . . ?
C27 N3 C25 126.0(5) . . ?
C4 C3 C2 119.2(5) . . ?
N5 C9 C10 120.8(5) . . ?
C11 C12 C13 119.0(5) . . ?
N4 C28 N3 111.8(5) . . ?
C6 C5 C4 118.6(5) . . ?
C6 C7 C2 121.1(5) . . ?
C5 C6 C8 125.6(5) . . ?
C7 C6 C5 119.8(5) . . ?
C7 C6 C8 114.5(5) . . ?
O3 C4 C5 122.4(6) . . ?
C3 C4 O3 116.3(5) . . ?
C3 C4 C5 121.0(5) . . ?
C20 C19 C18 120.9(6) . . ?
C20 C19 C23 117.6(7) . . ?
C23 C19 C18 121.5(7) . . ?
C27 C26 N4 110.5(5) . . ?
O7 C1 C2 117.1(7) . . ?
O6 C1 O7 121.3(8) . . ?
O6 C1 C2 121.6(6) . . ?
O3 C10 C9 124.0(5) . . ?
O3 C10 C11 116.0(5) . . ?
C11 C10 C9 120.0(5) . . ?
N1 C17 N2 111.9(5) . . ?
C16 C15 N1 108.9(5) . . ?
C12 C11 C10 118.6(5) . . ?
C19 C20 C21 120.2(6) . . ?
C26 C27 N3 105.8(5) . . ?
C21 C22 C25 120.5(10) . . ?
C24 C22 C21 118.5(7) . . ?
C24 C22 C25 121.0(9) . . ?
O5 C8 Zn2 53.2(4) . 3_454 ?
O5 C8 O4 132.9(8) . . ?
O5 C8 C6 111.3(6) . . ?
O4 C8 Zn2 79.7(5) . 3_454 ?
O4 C8 C6 115.8(6) . . ?
C6 C8 Zn2 164.5(4) . 3_454 ?
C15 C16 N2 106.5(5) . . ?
N2 C18 C19 112.6(5) . . ?
C22 C21 C20 120.7(8) . . ?
C19 C23 C24 121.7(9) . . ?
C22 C24 C23 121.1(7) . . ?
N3 C25 C22 111.0(6) . . ?

loop_
_geom_bond_atom_site_label_1
_geom_bond_atom_site_label_2
_geom_bond_distance
_geom_bond_site_symmetry_2
_geom_bond_publ_flag
Zn2 N4 2.009(4) 2_656 ?
Zn2 N4 2.009(4) . ?
Zn2 O5 2.070(5) 3_546 ?
Zn2 O5 2.070(5) 4_545 ?
Zn2 C8 2.549(8) 4_545 ?
Zn2 C8 2.549(8) 3_546 ?
Zn1 O1 2.020(4) 7_565 ?
Zn1 O8 2.097(4) . ?
Zn1 N5 2.221(4) 7_565 ?
Zn1 N1 2.036(4) . ?
Zn1 O7 2.083(5) . ?
O1 C14 1.269(6) . ?
O2 C14 1.236(6) . ?
N5 C13 1.342(6) . ?
N5 C9 1.334(6) . ?
N4 C28 1.311(7) . ?
N4 C26 1.385(7) . ?
N1 C17 1.320(7) . ?
N1 C15 1.386(7) . ?
O5 C8 1.189(8) . ?
O7 C1 1.208(8) . ?
N2 C17 1.323(7) . ?
N2 C16 1.365(8) . ?
N2 C18 1.471(7) . ?
O3 C4 1.386(6) . ?
O3 C10 1.364(6) . ?
O4 C8 1.213(8) . ?
C13 C14 1.505(6) . ?
C13 C12 1.377(7) . ?
C2 C3 1.381(7) . ?
C2 C7 1.370(7) . ?
C2 C1 1.538(8) . ?
N3 C28 1.345(7) . ?
N3 C27 1.372(8) . ?
N3 C25 1.481(9) . ?
C3 C4 1.371(8) . ?
C9 C10 1.384(8) . ?
C12 C11 1.376(7) . ?
C5 C6 1.392(9) . ?
C5 C4 1.396(8) . ?
C7 C6 1.363(8) . ?
C6 C8 1.628(10) . ?
C19 C20 1.365(9) . ?
C19 C18 1.503(9) . ?
C19 C23 1.366(9) . ?
C26 C27 1.342(9) . ?
C1 O6 1.194(9) . ?
C10 C11 1.379(8) . ?
C15 C16 1.351(9) . ?
C20 C21 1.399(10) . ?
C22 C21 1.363(11) . ?
C22 C24 1.343(13) . ?
C22 C25 1.510(10) . ?
C23 C24 1.369(12) . ?

loop_
_platon_squeeze_void_nr
_platon_squeeze_void_average_x
_platon_squeeze_void_average_y
_platon_squeeze_void_average_z
_platon_squeeze_void_volume
_platon_squeeze_void_count_electrons
_platon_squeeze_void_content
1 0.500 0.093 0.250 104 20 ' '
2 0.500 -0.093 0.750 104 19 ' '
3 0.250 0.250 0.500 62 7 ' '
4 0.750 0.250 0.000 62 7 ' '
5 0.000 0.407 0.750 104 19 ' '
6 0.000 0.593 0.250 104 20 ' '
7 0.250 0.750 0.000 62 7 ' '
8 0.750 0.750 0.500 62 7 ' '
